data_4065737
loop_
_publ_author_name
'Wooles, Ashley J.'
'Cooper, Oliver J.'
'McMaster, Jonathan'
'Lewis, William'
'Blake, Alexander J.'
'Liddle, Stephen T.'

_publ_section_title
;
 Synthesis and Characterization of Dysprosium and Lanthanum
 Bis(iminophosphorano)methanide and -methanediide Complexes
;
_journal_issue 10
_journal_name_full Organometallics
_journal_page_first 2315
_journal_paper_doi 10.1021/om100104s
_journal_volume 29
_journal_year 2010
_chemical_formula_moiety 'C55 H66 I La N2 O3 P2'
_chemical_formula_sum 'C55 H66 I La N2 O3 P2'
_chemical_formula_weight 1130.85
_chemical_name_systematic
; 
 ? 
;
_space_group_IT_number 29
_symmetry_cell_setting orthorhombic
_symmetry_space_group_name_Hall 'P 2c -2ac'
_symmetry_space_group_name_H-M 'P c a 21'
_atom_sites_solution_hydrogens 'geom, Me from difmap'
_atom_sites_solution_primary direct
_atom_sites_solution_secondary difmap
_audit_creation_method 'enCIFer editing of SHELXL97 CIF output'
_cell_angle_alpha 90.00
_cell_angle_beta 90.00
_cell_angle_gamma 90.00
_cell_formula_units_Z 4
_cell_length_a 18.903(3)
_cell_length_b 12.1036(16)
_cell_length_c 22.446(3)
_cell_measurement_reflns_used 3691
_cell_measurement_temperature 90(2)
_cell_measurement_theta_max 25.94
_cell_measurement_theta_min 2.19
_cell_volume 5135.5(13)
_computing_cell_refinement 'Bruker SAINT version 6.36a (Bruker, 2000)'
_computing_data_collection 'Bruker SMART version 5.625 (Bruker, 2001)'
_computing_data_reduction 'Bruker SAINT; Bruker SHELXTL (Bruker, 2001)'
_computing_molecular_graphics 'Bruker SHELXTL'
_computing_publication_material 'enCIFer(Allen et al.,2004);PLATON(Spek,2003)'
_computing_structure_refinement 'SHELXL-97 (Sheldrick, 1997)'
_computing_structure_solution 'Bruker SHELXTL'
_diffrn_ambient_temperature 90(2)
_diffrn_measured_fraction_theta_full 0.996
_diffrn_measured_fraction_theta_max 0.996
_diffrn_measurement_device_type 'Bruker SMART APEX CCD diffractometer'
_diffrn_measurement_method '\w rotation with narrow frames'
_diffrn_radiation_monochromator graphite
_diffrn_radiation_source 'normal-focus sealed tube'
_diffrn_radiation_type MoK\a
_diffrn_radiation_wavelength 0.71073
_diffrn_reflns_av_R_equivalents 0.0884
_diffrn_reflns_av_sigmaI/netI 0.0990
_diffrn_reflns_limit_h_max 24
_diffrn_reflns_limit_h_min -24
_diffrn_reflns_limit_k_max 15
_diffrn_reflns_limit_k_min -14
_diffrn_reflns_limit_l_max 28
_diffrn_reflns_limit_l_min -18
_diffrn_reflns_number 31274
_diffrn_reflns_theta_full 27.55
_diffrn_reflns_theta_max 27.55
_diffrn_reflns_theta_min 2.00
_diffrn_standards_decay_% 0
_diffrn_standards_number 0
_exptl_absorpt_coefficient_mu 1.539
_exptl_absorpt_correction_T_max 0.89
_exptl_absorpt_correction_T_min 0.78
_exptl_absorpt_correction_type multi-scan
_exptl_absorpt_process_details 'SADABS 2007/2'
_exptl_crystal_colour colourless
_exptl_crystal_density_diffrn 1.463
_exptl_crystal_density_method 'not measured'
_exptl_crystal_description tablet
_exptl_crystal_F_000 2296
_exptl_crystal_size_max 0.06
_exptl_crystal_size_mid 0.06
_exptl_crystal_size_min 0.03
_refine_diff_density_max 1.478
_refine_diff_density_min -1.359
_refine_diff_density_rms 0.153
_refine_ls_abs_structure_details 'Flack H D (1983), Acta Cryst. A39, 876-881. 3403 Friedel pairs'
_refine_ls_abs_structure_Flack 0.02(2)
_refine_ls_extinction_method none
_refine_ls_goodness_of_fit_ref 1.072
_refine_ls_hydrogen_treatment constr
_refine_ls_matrix_type full
_refine_ls_number_parameters 583
_refine_ls_number_reflns 9495
_refine_ls_number_restraints 579
_refine_ls_restrained_S_all 1.050
_refine_ls_R_factor_all 0.0806
_refine_ls_R_factor_gt 0.0605
_refine_ls_shift/su_max 0.003
_refine_ls_shift/su_mean 0.000
_refine_ls_structure_factor_coef Fsqd
_refine_ls_weighting_details 'calc w=1/[\s^2^(Fo^2^)+(0.0395P)^2^+10.2318P] where P=(Fo^2^+2Fc^2^)/3'
_refine_ls_weighting_scheme calc
_refine_ls_wR_factor_gt 0.1134
_refine_ls_wR_factor_ref 0.1192
_reflns_number_gt 7671
_reflns_number_total 9495
_reflns_threshold_expression I>2\s(I)
_cod_data_source_file om100104s_si_001.cif
_cod_data_source_block 7
_cod_depositor_comments
;
The following automatic conversions were performed:

'_symmetry_cell_setting' value 'Orthorhombic' changed to
'orthorhombic' according to
/home/saulius/struct/CIF-dictionaries/cif_core.dic dictionary named
'cif_core.dic' version 2.4.1 from
2010-06-29.

'_exptl_absorpt_correction_type' value 'MULTI-SCAN'
changed to 'multi-scan' according to
/home/saulius/struct/CIF-dictionaries/cif_core.dic dictionary named
'cif_core.dic' version 2.4.1 from 2010-06-29.

Automatic conversion script
Id: cif_fix_values 1715 2011-07-08 13:25:40Z adriana 
;
_cod_original_cell_volume 5135.4(12)
_cod_database_code 4065737

loop_
_symmetry_equiv_pos_as_xyz
'x, y, z'
'-x, -y, z+1/2'
'x+1/2, -y, z'
'-x+1/2, y, z+1/2'

loop_
_atom_site_label
_atom_site_type_symbol
_atom_site_fract_x
_atom_site_fract_y
_atom_site_fract_z
_atom_site_U_iso_or_equiv
_atom_site_adp_type
_atom_site_occupancy
_atom_site_symmetry_multiplicity
_atom_site_calc_flag
_atom_site_refinement_flags
La1 La 0.40900(2) 0.89094(3) 0.95128(2) 0.01339(10) Uani 1 1 d U
C1 C 0.4029(4) 0.6981(6) 0.9916(4) 0.0141(14) Uani 1 1 d U
P1 P 0.40857(12) 0.73441(17) 1.06335(10) 0.0140(4) Uani 1 1 d U
C2 C 0.4946(5) 0.7109(7) 1.0998(4) 0.0149(16) Uani 1 1 d U
C3 C 0.5489(4) 0.7844(7) 1.0898(4) 0.0184(16) Uani 1 1 d U
H3A H 0.5419 0.8450 1.0636 0.022 Uiso 1 1 calc R
C4 C 0.6139(4) 0.7704(7) 1.1178(4) 0.0192(17) Uani 1 1 d U
H4A H 0.6505 0.8230 1.1117 0.023 Uiso 1 1 calc R
C5 C 0.6257(5) 0.6810(7) 1.1542(4) 0.0212(17) Uani 1 1 d U
H5A H 0.6704 0.6716 1.1729 0.025 Uiso 1 1 calc R
C6 C 0.5716(4) 0.6040(7) 1.1634(4) 0.0222(17) Uani 1 1 d U
H6A H 0.5792 0.5415 1.1882 0.027 Uiso 1 1 calc R
C7 C 0.5075(4) 0.6202(7) 1.1363(4) 0.0188(16) Uani 1 1 d U
H7A H 0.4708 0.5679 1.1427 0.023 Uiso 1 1 calc R
C8 C 0.3497(4) 0.6591(7) 1.1135(4) 0.0140(15) Uani 1 1 d U
C9 C 0.3457(4) 0.6839(7) 1.1737(4) 0.0203(17) Uani 1 1 d U
H9A H 0.3729 0.7434 1.1891 0.024 Uiso 1 1 calc R
C10 C 0.3031(5) 0.6244(8) 1.2115(4) 0.0267(19) Uani 1 1 d U
H10A H 0.3010 0.6423 1.2527 0.032 Uiso 1 1 calc R
C11 C 0.2633(5) 0.5377(8) 1.1889(4) 0.0284(19) Uani 1 1 d U
H11A H 0.2329 0.4969 1.2145 0.034 Uiso 1 1 calc R
C12 C 0.2677(5) 0.5112(8) 1.1298(4) 0.0254(18) Uani 1 1 d U
H12A H 0.2407 0.4513 1.1147 0.030 Uiso 1 1 calc R
C13 C 0.3114(5) 0.5708(7) 1.0913(4) 0.0228(18) Uani 1 1 d U
H13A H 0.3147 0.5511 1.0504 0.027 Uiso 1 1 calc R
N1 N 0.3902(4) 0.8674(5) 1.0622(3) 0.0185(13) Uani 1 1 d U
C14 C 0.3562(5) 0.9265(6) 1.1080(4) 0.0161(15) Uani 1 1 d U
C15 C 0.3939(5) 1.0043(7) 1.1434(4) 0.0194(16) Uani 1 1 d U
C16 C 0.3584(5) 1.0667(7) 1.1852(4) 0.0193(16) Uani 1 1 d U
H16A H 0.3847 1.1167 1.2091 0.023 Uiso 1 1 calc R
C17 C 0.2858(5) 1.0594(7) 1.1938(4) 0.0223(17) Uani 1 1 d U
C18 C 0.2485(5) 0.9835(7) 1.1596(4) 0.0209(16) Uani 1 1 d U
H18A H 0.1991 0.9755 1.1658 0.025 Uiso 1 1 calc R
C19 C 0.2818(5) 0.9185(7) 1.1165(4) 0.0210(16) Uani 1 1 d U
C20 C 0.4716(5) 1.0200(7) 1.1342(4) 0.0217(19) Uani 1 1 d U
H20A H 0.4881 1.0821 1.1585 0.033 Uiso 1 1 calc R
H20B H 0.4808 1.0355 1.0920 0.033 Uiso 1 1 calc R
H20C H 0.4967 0.9527 1.1459 0.033 Uiso 1 1 calc R
C21 C 0.2488(5) 1.1337(7) 1.2376(4) 0.027(2) Uani 1 1 d U
H21A H 0.1978 1.1198 1.2363 0.041 Uiso 1 1 calc R
H21B H 0.2581 1.2111 1.2273 0.041 Uiso 1 1 calc R
H21C H 0.2665 1.1188 1.2778 0.041 Uiso 1 1 calc R
C22 C 0.2357(5) 0.8404(7) 1.0810(4) 0.026(2) Uani 1 1 d U
H22A H 0.2587 0.8236 1.0429 0.040 Uiso 1 1 calc R
H22B H 0.1897 0.8750 1.0736 0.040 Uiso 1 1 calc R
H22C H 0.2289 0.7719 1.1036 0.040 Uiso 1 1 calc R
P2 P 0.44299(11) 0.63366(15) 0.93610(9) 0.0114(4) Uani 1 1 d U
C23 C 0.3835(4) 0.5347(6) 0.8993(4) 0.0147(15) Uani 1 1 d U
C24 C 0.3132(4) 0.5308(6) 0.9154(4) 0.0136(15) Uani 1 1 d U
H24A H 0.2972 0.5722 0.9487 0.016 Uiso 1 1 calc R
C25 C 0.2655(5) 0.4670(7) 0.8834(4) 0.0182(16) Uani 1 1 d U
H25A H 0.2171 0.4652 0.8949 0.022 Uiso 1 1 calc R
C26 C 0.2880(5) 0.4062(7) 0.8351(4) 0.0199(17) Uani 1 1 d U
H26A H 0.2551 0.3627 0.8133 0.024 Uiso 1 1 calc R
C27 C 0.3576(5) 0.4085(7) 0.8185(4) 0.0203(17) Uani 1 1 d U
H27A H 0.3729 0.3669 0.7850 0.024 Uiso 1 1 calc R
C28 C 0.4070(5) 0.4724(6) 0.8508(4) 0.0186(16) Uani 1 1 d U
H28A H 0.4555 0.4730 0.8397 0.022 Uiso 1 1 calc R
C29 C 0.5174(4) 0.5474(6) 0.9595(4) 0.0146(14) Uani 1 1 d U
C30 C 0.5135(4) 0.4310(6) 0.9622(5) 0.0228(17) Uani 1 1 d U
H30A H 0.4730 0.3950 0.9464 0.027 Uiso 1 1 calc R
C31 C 0.5670(5) 0.3677(7) 0.9872(4) 0.0252(18) Uani 1 1 d U
H31A H 0.5626 0.2896 0.9891 0.030 Uiso 1 1 calc R
C32 C 0.6274(5) 0.4196(7) 1.0095(4) 0.0228(18) Uani 1 1 d U
H32A H 0.6652 0.3775 1.0257 0.027 Uiso 1 1 calc R
C33 C 0.6310(5) 0.5339(7) 1.0075(4) 0.0192(17) Uani 1 1 d U
H33A H 0.6713 0.5703 1.0235 0.023 Uiso 1 1 calc R
C34 C 0.5776(4) 0.5956(7) 0.9830(4) 0.0179(16) Uani 1 1 d U
H34A H 0.5820 0.6737 0.9820 0.022 Uiso 1 1 calc R
N2 N 0.4620(3) 0.7321(5) 0.8887(3) 0.0138(12) Uani 1 1 d U
C35 C 0.4813(5) 0.7110(7) 0.8284(4) 0.0155(15) Uani 1 1 d U
C36 C 0.4325(5) 0.7041(6) 0.7822(4) 0.0179(15) Uani 1 1 d U
C37 C 0.4538(5) 0.6877(7) 0.7234(4) 0.0242(18) Uani 1 1 d U
H37A H 0.4193 0.6839 0.6927 0.029 Uiso 1 1 calc R
C38 C 0.5255(6) 0.6768(7) 0.7090(5) 0.0292(18) Uani 1 1 d U
C39 C 0.5740(5) 0.6869(7) 0.7538(4) 0.0277(18) Uani 1 1 d U
H39A H 0.6229 0.6807 0.7445 0.033 Uiso 1 1 calc R
C40 C 0.5540(5) 0.7062(7) 0.8123(4) 0.0230(16) Uani 1 1 d U
C41 C 0.5463(6) 0.6640(8) 0.6448(5) 0.038(2) Uani 1 1 d U
H41A H 0.5848 0.6101 0.6415 0.057 Uiso 1 1 calc R
H41B H 0.5621 0.7354 0.6291 0.057 Uiso 1 1 calc R
H41C H 0.5055 0.6381 0.6217 0.057 Uiso 1 1 calc R
C42 C 0.3540(5) 0.7173(8) 0.7940(4) 0.0230(19) Uani 1 1 d U
H42A H 0.3471 0.7560 0.8319 0.034 Uiso 1 1 calc R
H42B H 0.3318 0.6442 0.7961 0.034 Uiso 1 1 calc R
H42C H 0.3325 0.7601 0.7617 0.034 Uiso 1 1 calc R
C43 C 0.6108(4) 0.7282(7) 0.8567(5) 0.0258(19) Uani 1 1 d U
H43A H 0.6537 0.7527 0.8360 0.039 Uiso 1 1 calc R
H43B H 0.6210 0.6604 0.8790 0.039 Uiso 1 1 calc R
H43C H 0.5952 0.7860 0.8843 0.039 Uiso 1 1 calc R
I1 I 0.56099(3) 1.01145(4) 0.96582(3) 0.02172(13) Uani 1 1 d U
O1 O 0.4232(3) 1.0128(5) 0.8515(3) 0.0249(13) Uani 1 1 d U
C44 C 0.4736(6) 0.9831(7) 0.8042(5) 0.030(2) Uani 1 1 d DU
H44A H 0.4513 0.9327 0.7750 0.037 Uiso 1 1 calc R
H44B H 0.5158 0.9463 0.8213 0.037 Uiso 1 1 calc R
C45 C 0.4941(6) 1.0910(7) 0.7747(5) 0.042(2) Uani 1 1 d DU
H45A H 0.5441 1.0893 0.7617 0.050 Uiso 1 1 calc R
H45B H 0.4636 1.1061 0.7398 0.050 Uiso 1 1 calc R
C46 C 0.4833(6) 1.1756(8) 0.8221(5) 0.044(2) Uani 1 1 d DU
H46A H 0.4742 1.2494 0.8046 0.053 Uiso 1 1 calc R
H46B H 0.5248 1.1801 0.8489 0.053 Uiso 1 1 calc R
C47 C 0.4187(4) 1.1327(7) 0.8548(5) 0.0276(19) Uani 1 1 d DU
H47A H 0.4191 1.1577 0.8968 0.033 Uiso 1 1 calc R
H47B H 0.3748 1.1594 0.8355 0.033 Uiso 1 1 calc R
O2 O 0.2852(3) 0.8831(5) 0.9036(3) 0.0228(12) Uani 1 1 d U
C48 C 0.2281(5) 0.8080(8) 0.9227(4) 0.0267(18) Uani 1 1 d U
H48A H 0.1960 0.8451 0.9512 0.032 Uiso 1 1 calc R
H48B H 0.2478 0.7408 0.9416 0.032 Uiso 1 1 calc R
C49 C 0.1903(5) 0.7800(9) 0.8664(5) 0.033(2) Uani 1 1 d U
H49A H 0.1410 0.7570 0.8746 0.040 Uiso 1 1 calc R
H49B H 0.2149 0.7202 0.8446 0.040 Uiso 1 1 calc R
C50 C 0.1923(5) 0.8857(9) 0.8320(5) 0.037(2) Uani 1 1 d U
H50A H 0.1497 0.9309 0.8404 0.045 Uiso 1 1 calc R
H50B H 0.1947 0.8710 0.7887 0.045 Uiso 1 1 calc R
C51 C 0.2583(5) 0.9438(8) 0.8533(5) 0.0310(19) Uani 1 1 d U
H51A H 0.2940 0.9459 0.8210 0.037 Uiso 1 1 calc R
H51B H 0.2471 1.0206 0.8651 0.037 Uiso 1 1 calc R
O3 O 0.3428(3) 1.0752(5) 0.9843(3) 0.0218(13) Uani 1 1 d U
C52 C 0.2674(5) 1.0915(7) 0.9929(5) 0.0267(18) Uani 1 1 d U
H52A H 0.2526 1.0658 1.0329 0.032 Uiso 1 1 calc R
H52B H 0.2399 1.0507 0.9624 0.032 Uiso 1 1 calc R
C53 C 0.2563(5) 1.2132(7) 0.9867(5) 0.038(2) Uani 1 1 d U
H53A H 0.2217 1.2403 1.0164 0.046 Uiso 1 1 calc R
H53B H 0.2390 1.2318 0.9463 0.046 Uiso 1 1 calc R
C54 C 0.3298(5) 1.2640(8) 0.9978(6) 0.037(2) Uani 1 1 d U
H54A H 0.3472 1.3023 0.9617 0.044 Uiso 1 1 calc R
H54B H 0.3281 1.3174 1.0312 0.044 Uiso 1 1 calc R
C55 C 0.3753(5) 1.1693(7) 1.0126(5) 0.030(2) Uani 1 1 d U
H55A H 0.4238 1.1809 0.9973 0.036 Uiso 1 1 calc R
H55B H 0.3777 1.1586 1.0563 0.036 Uiso 1 1 calc R

loop_
_atom_site_aniso_label
_atom_site_aniso_U_11
_atom_site_aniso_U_22
_atom_site_aniso_U_33
_atom_site_aniso_U_23
_atom_site_aniso_U_13
_atom_site_aniso_U_12
La1 0.01384(19) 0.01052(17) 0.0158(2) -0.0005(2) -0.0002(2) 0.00069(16)
C1 0.010(3) 0.017(3) 0.015(3) 0.002(2) 0.002(3) 0.001(3)
P1 0.0143(10) 0.0123(10) 0.0155(11) -0.0014(8) 0.0008(9) -0.0010(8)
C2 0.014(3) 0.014(4) 0.017(4) 0.001(3) 0.000(3) -0.001(3)
C3 0.014(4) 0.019(4) 0.023(4) 0.000(3) -0.001(3) -0.003(3)
C4 0.013(3) 0.023(4) 0.021(4) -0.006(3) -0.003(3) -0.005(3)
C5 0.015(4) 0.025(4) 0.023(4) -0.002(3) -0.006(3) 0.001(3)
C6 0.022(4) 0.023(4) 0.021(4) 0.006(3) -0.004(3) 0.003(3)
C7 0.017(4) 0.017(4) 0.023(4) 0.000(3) 0.000(3) -0.003(3)
C8 0.010(3) 0.016(3) 0.015(3) 0.002(3) 0.004(3) -0.001(3)
C9 0.014(4) 0.023(4) 0.024(4) -0.007(3) 0.003(3) -0.002(3)
C10 0.025(4) 0.038(5) 0.017(4) -0.007(4) 0.006(3) 0.000(3)
C11 0.025(4) 0.037(4) 0.023(4) 0.003(4) 0.005(4) -0.008(3)
C12 0.021(4) 0.029(4) 0.025(4) 0.001(4) 0.002(3) -0.011(3)
C13 0.018(4) 0.029(4) 0.022(4) 0.000(3) 0.005(3) -0.004(3)
N1 0.017(3) 0.012(3) 0.026(3) 0.000(2) 0.003(3) 0.005(2)
C14 0.023(3) 0.011(3) 0.014(3) 0.001(3) -0.002(3) 0.005(3)
C15 0.026(4) 0.013(3) 0.020(4) 0.001(3) 0.001(3) 0.001(3)
C16 0.030(4) 0.009(3) 0.019(4) 0.001(3) -0.004(3) 0.004(3)
C17 0.031(4) 0.017(3) 0.019(4) 0.000(3) -0.001(3) 0.010(3)
C18 0.020(4) 0.020(4) 0.023(4) 0.002(3) -0.002(3) 0.006(3)
C19 0.022(3) 0.020(4) 0.020(4) -0.001(3) -0.001(3) 0.006(3)
C20 0.029(4) 0.006(4) 0.031(5) -0.010(4) 0.001(4) -0.002(3)
C21 0.029(5) 0.025(4) 0.027(5) -0.005(4) -0.006(4) 0.012(4)
C22 0.023(4) 0.031(5) 0.026(5) -0.007(4) 0.001(4) 0.001(4)
P2 0.0127(10) 0.0079(9) 0.0136(11) -0.0005(7) 0.0000(8) 0.0001(7)
C23 0.022(3) 0.006(3) 0.017(4) -0.001(3) -0.007(3) -0.003(3)
C24 0.019(3) 0.011(3) 0.011(4) 0.005(3) -0.002(3) -0.002(3)
C25 0.018(4) 0.025(4) 0.011(4) 0.004(3) -0.003(3) -0.005(3)
C26 0.031(4) 0.013(4) 0.016(4) 0.004(3) -0.004(3) -0.012(3)
C27 0.032(4) 0.014(4) 0.015(4) -0.003(3) -0.001(3) -0.003(3)
C28 0.023(4) 0.014(3) 0.018(4) 0.001(3) 0.002(3) -0.001(3)
C29 0.013(3) 0.017(3) 0.013(4) -0.001(3) 0.000(3) 0.002(2)
C30 0.023(3) 0.018(3) 0.028(5) -0.002(4) -0.009(4) -0.003(3)
C31 0.025(4) 0.018(4) 0.032(5) 0.002(3) -0.003(3) 0.000(3)
C32 0.020(4) 0.019(4) 0.029(4) 0.001(3) -0.005(3) -0.002(3)
C33 0.016(4) 0.019(4) 0.022(4) 0.002(3) -0.005(3) -0.003(3)
C34 0.021(4) 0.014(3) 0.019(4) 0.004(3) -0.001(3) -0.006(3)
N2 0.011(3) 0.010(3) 0.021(3) 0.000(2) 0.003(2) -0.003(2)
C35 0.021(3) 0.005(3) 0.021(3) 0.004(3) 0.007(3) 0.002(3)
C36 0.026(4) 0.009(3) 0.018(3) 0.000(3) 0.003(3) -0.003(3)
C37 0.039(4) 0.012(4) 0.022(4) -0.001(3) 0.005(3) -0.004(3)
C38 0.047(4) 0.011(3) 0.029(4) 0.005(3) 0.017(3) -0.001(3)
C39 0.035(4) 0.017(4) 0.031(4) 0.009(4) 0.020(3) 0.006(3)
C40 0.028(4) 0.010(3) 0.031(4) 0.010(3) 0.011(3) 0.007(3)
C41 0.061(6) 0.018(4) 0.035(5) 0.000(4) 0.018(4) -0.005(4)
C42 0.026(4) 0.021(4) 0.023(5) -0.006(4) 0.002(4) -0.003(4)
C43 0.018(4) 0.022(4) 0.037(5) 0.012(4) 0.009(3) 0.007(3)
I1 0.0180(2) 0.0205(3) 0.0267(3) 0.0054(3) -0.0018(3) -0.0054(2)
O1 0.027(3) 0.016(3) 0.032(3) 0.007(2) 0.002(2) 0.000(2)
C44 0.038(5) 0.014(4) 0.039(5) 0.002(4) 0.010(4) -0.001(4)
C45 0.054(5) 0.024(5) 0.048(5) 0.008(4) 0.018(4) -0.010(4)
C46 0.048(5) 0.025(4) 0.060(6) 0.007(4) 0.023(5) -0.001(4)
C47 0.019(4) 0.017(4) 0.047(5) 0.005(3) 0.006(4) 0.001(3)
O2 0.026(3) 0.019(3) 0.023(3) 0.000(3) -0.007(2) 0.008(2)
C48 0.017(4) 0.036(4) 0.027(4) -0.004(4) 0.000(3) 0.005(3)
C49 0.020(4) 0.053(5) 0.027(4) -0.004(4) 0.000(4) 0.003(4)
C50 0.022(4) 0.058(5) 0.032(5) 0.002(4) -0.008(4) 0.008(4)
C51 0.032(4) 0.030(4) 0.031(5) -0.002(4) -0.010(4) 0.009(3)
O3 0.021(3) 0.016(2) 0.029(3) -0.002(2) -0.004(2) 0.002(2)
C52 0.026(4) 0.027(4) 0.027(4) -0.001(4) 0.008(4) 0.000(3)
C53 0.028(4) 0.035(4) 0.052(6) 0.003(4) 0.012(4) 0.010(3)
C54 0.033(5) 0.024(4) 0.054(6) -0.005(4) -0.001(4) 0.006(3)
C55 0.039(4) 0.015(4) 0.037(5) -0.004(4) -0.010(4) 0.005(3)

loop_
_atom_type_symbol
_atom_type_description
_atom_type_scat_dispersion_real
_atom_type_scat_dispersion_imag
_atom_type_scat_source
C C 0.0033 0.0016 'International Tables Vol C Tables 4.2.6.8 and 6.1.1.4'
H H 0.0000 0.0000 'International Tables Vol C Tables 4.2.6.8 and 6.1.1.4'
N N 0.0061 0.0033 'International Tables Vol C Tables 4.2.6.8 and 6.1.1.4'
O O 0.0106 0.0060 'International Tables Vol C Tables 4.2.6.8 and 6.1.1.4'
P P 0.1023 0.0942 'International Tables Vol C Tables 4.2.6.8 and 6.1.1.4'
I I -0.4742 1.8119 'International Tables Vol C Tables 4.2.6.8 and 6.1.1.4'
La La -0.2871 2.4523 'International Tables Vol C Tables 4.2.6.8 and 6.1.1.4'

loop_
_geom_angle_atom_site_label_1
_geom_angle_atom_site_label_2
_geom_angle_atom_site_label_3
_geom_angle
C1 La1 N1 62.2(2)
C1 La1 O2 94.3(2)
N1 La1 O2 106.1(2)
C1 La1 N2 61.4(2)
N1 La1 N2 120.4(2)
O2 La1 N2 95.7(2)
C1 La1 O3 131.2(2)
N1 La1 O3 75.8(2)
O2 La1 O3 73.71(18)
N2 La1 O3 163.1(2)
C1 La1 O1 144.5(2)
N1 La1 O1 153.26(19)
O2 La1 O1 76.43(19)
N2 La1 O1 85.2(2)
O3 La1 O1 79.61(19)
C1 La1 I1 115.07(18)
N1 La1 I1 94.36(16)
O2 La1 I1 149.85(14)
N2 La1 I1 92.63(14)
O3 La1 I1 90.66(12)
O1 La1 I1 75.45(13)
P2 C1 P1 145.1(5)
P2 C1 La1 98.5(4)
P1 C1 La1 95.7(3)
N1 P1 C1 103.2(4)
N1 P1 C8 111.7(4)
C1 P1 C8 115.1(4)
N1 P1 C2 110.1(4)
C1 P1 C2 116.3(4)
C8 P1 C2 100.8(4)
C3 C2 C7 118.4(8)
C3 C2 P1 119.0(7)
C7 C2 P1 122.5(6)
C2 C3 C4 120.4(8)
C2 C3 H3A 119.8
C4 C3 H3A 119.8
C5 C4 C3 120.6(8)
C5 C4 H4A 119.7
C3 C4 H4A 119.7
C4 C5 C6 119.6(8)
C4 C5 H5A 120.2
C6 C5 H5A 120.2
C7 C6 C5 119.1(8)
C7 C6 H6A 120.5
C5 C6 H6A 120.5
C6 C7 C2 121.9(8)
C6 C7 H7A 119.0
C2 C7 H7A 119.0
C13 C8 C9 119.3(8)
C13 C8 P1 118.8(7)
C9 C8 P1 121.7(6)
C10 C9 C8 121.4(8)
C10 C9 H9A 119.3
C8 C9 H9A 119.3
C9 C10 C11 119.3(9)
C9 C10 H10A 120.3
C11 C10 H10A 120.3
C12 C11 C10 119.9(9)
C12 C11 H11A 120.0
C10 C11 H11A 120.0
C11 C12 C13 121.0(9)
C11 C12 H12A 119.5
C13 C12 H12A 119.5
C8 C13 C12 119.1(9)
C8 C13 H13A 120.5
C12 C13 H13A 120.5
C14 N1 P1 125.6(6)
C14 N1 La1 136.5(5)
P1 N1 La1 95.5(3)
N1 C14 C19 121.0(8)
N1 C14 C15 120.9(8)
C19 C14 C15 117.8(8)
C16 C15 C14 119.8(8)
C16 C15 C20 120.2(8)
C14 C15 C20 120.0(8)
C15 C16 C17 122.7(8)
C15 C16 H16A 118.6
C17 C16 H16A 118.6
C18 C17 C16 117.8(8)
C18 C17 C21 121.4(9)
C16 C17 C21 120.7(8)
C17 C18 C19 121.8(8)
C17 C18 H18A 119.1
C19 C18 H18A 119.1
C18 C19 C14 120.0(8)
C18 C19 C22 117.2(8)
C14 C19 C22 122.8(8)
C15 C20 H20A 109.5
C15 C20 H20B 109.5
H20A C20 H20B 109.5
C15 C20 H20C 109.5
H20A C20 H20C 109.5
H20B C20 H20C 109.5
C17 C21 H21A 109.5
C17 C21 H21B 109.5
H21A C21 H21B 109.5
C17 C21 H21C 109.5
H21A C21 H21C 109.5
H21B C21 H21C 109.5
C19 C22 H22A 109.5
C19 C22 H22B 109.5
H22A C22 H22B 109.5
C19 C22 H22C 109.5
H22A C22 H22C 109.5
H22B C22 H22C 109.5
N2 P2 C1 104.3(4)
N2 P2 C29 115.7(4)
C1 P2 C29 113.9(4)
N2 P2 C23 108.4(4)
C1 P2 C23 111.5(4)
C29 P2 C23 103.1(4)
C24 C23 C28 119.5(8)
C24 C23 P2 119.6(6)
C28 C23 P2 120.6(7)
C23 C24 C25 120.7(8)
C23 C24 H24A 119.7
C25 C24 H24A 119.7
C26 C25 C24 120.3(8)
C26 C25 H25A 119.8
C24 C25 H25A 119.8
C27 C26 C25 120.0(8)
C27 C26 H26A 120.0
C25 C26 H26A 120.0
C26 C27 C28 120.5(8)
C26 C27 H27A 119.8
C28 C27 H27A 119.8
C23 C28 C27 119.1(8)
C23 C28 H28A 120.4
C27 C28 H28A 120.4
C34 C29 C30 116.6(7)
C34 C29 P2 120.1(5)
C30 C29 P2 122.8(6)
C31 C30 C29 122.0(7)
C31 C30 H30A 119.0
C29 C30 H30A 119.0
C30 C31 C32 119.5(8)
C30 C31 H31A 120.3
C32 C31 H31A 120.3
C33 C32 C31 118.6(8)
C33 C32 H32A 120.7
C31 C32 H32A 120.7
C34 C33 C32 121.4(8)
C34 C33 H33A 119.3
C32 C33 H33A 119.3
C33 C34 C29 121.9(7)
C33 C34 H34A 119.0
C29 C34 H34A 119.0
C35 N2 P2 122.9(5)
C35 N2 La1 138.6(5)
P2 N2 La1 95.9(3)
C36 C35 C40 116.7(8)
C36 C35 N2 123.3(8)
C40 C35 N2 119.7(8)
C35 C36 C37 121.5(9)
C35 C36 C42 120.8(8)
C37 C36 C42 117.6(8)
C38 C37 C36 120.8(9)
C38 C37 H37A 119.6
C36 C37 H37A 119.6
C39 C38 C37 118.2(9)
C39 C38 C41 122.7(10)
C37 C38 C41 119.0(10)
C38 C39 C40 121.9(9)
C38 C39 H39A 119.0
C40 C39 H39A 119.0
C39 C40 C35 120.7(9)
C39 C40 C43 117.9(8)
C35 C40 C43 121.3(8)
C38 C41 H41A 109.5
C38 C41 H41B 109.5
H41A C41 H41B 109.5
C38 C41 H41C 109.5
H41A C41 H41C 109.5
H41B C41 H41C 109.5
C36 C42 H42A 109.5
C36 C42 H42B 109.5
H42A C42 H42B 109.5
C36 C42 H42C 109.5
H42A C42 H42C 109.5
H42B C42 H42C 109.5
C40 C43 H43A 109.5
C40 C43 H43B 109.5
H43A C43 H43B 109.5
C40 C43 H43C 109.5
H43A C43 H43C 109.5
H43B C43 H43C 109.5
C47 O1 C44 108.5(6)
C47 O1 La1 119.9(5)
C44 O1 La1 122.0(5)
O1 C44 C45 105.7(7)
O1 C44 H44A 110.6
C45 C44 H44A 110.6
O1 C44 H44B 110.6
C45 C44 H44B 110.6
H44A C44 H44B 108.7
C46 C45 C44 104.3(8)
C46 C45 H45A 110.9
C44 C45 H45A 110.9
C46 C45 H45B 110.9
C44 C45 H45B 110.9
H45A C45 H45B 108.9
C45 C46 C47 102.8(8)
C45 C46 H46A 111.2
C47 C46 H46A 111.2
C45 C46 H46B 111.2
C47 C46 H46B 111.2
H46A C46 H46B 109.1
O1 C47 C46 105.7(7)
O1 C47 H47A 110.6
C46 C47 H47A 110.6
O1 C47 H47B 110.6
C46 C47 H47B 110.6
H47A C47 H47B 108.7
C51 O2 C48 106.5(7)
C51 O2 La1 128.9(5)
C48 O2 La1 124.5(5)
O2 C48 C49 104.2(8)
O2 C48 H48A 110.9
C49 C48 H48A 110.9
O2 C48 H48B 110.9
C49 C48 H48B 110.9
H48A C48 H48B 108.9
C48 C49 C50 103.4(8)
C48 C49 H49A 111.1
C50 C49 H49A 111.1
C48 C49 H49B 111.1
C50 C49 H49B 111.1
H49A C49 H49B 109.0
C49 C50 C51 104.8(8)
C49 C50 H50A 110.8
C51 C50 H50A 110.8
C49 C50 H50B 110.8
C51 C50 H50B 110.8
H50A C50 H50B 108.9
O2 C51 C50 107.6(8)
O2 C51 H51A 110.2
C50 C51 H51A 110.2
O2 C51 H51B 110.2
C50 C51 H51B 110.2
H51A C51 H51B 108.5
C55 O3 C52 104.7(7)
C55 O3 La1 125.7(5)
C52 O3 La1 127.7(5)
O3 C52 C53 105.0(7)
O3 C52 H52A 110.8
C53 C52 H52A 110.8
O3 C52 H52B 110.8
C53 C52 H52B 110.8
H52A C52 H52B 108.8
C52 C53 C54 104.6(8)
C52 C53 H53A 110.8
C54 C53 H53A 110.8
C52 C53 H53B 110.8
C54 C53 H53B 110.8
H53A C53 H53B 108.9
C55 C54 C53 104.7(8)
C55 C54 H54A 110.8
C53 C54 H54A 110.8
C55 C54 H54B 110.8
C53 C54 H54B 110.8
H54A C54 H54B 108.9
O3 C55 C54 105.4(8)
O3 C55 H55A 110.7
C54 C55 H55A 110.7
O3 C55 H55B 110.7
C54 C55 H55B 110.7
H55A C55 H55B 108.8

loop_
_geom_bond_atom_site_label_1
_geom_bond_atom_site_label_2
_geom_bond_distance
La1 C1 2.505(8)
La1 N1 2.531(8)
La1 O2 2.575(6)
La1 N2 2.584(7)
La1 O3 2.663(6)
La1 O1 2.696(6)
La1 I1 3.2387(7)
C1 P2 1.652(8)
C1 P1 1.674(8)
P1 N1 1.647(7)
P1 C8 1.826(8)
P1 C2 1.843(9)
C2 C3 1.376(12)
C2 C7 1.392(12)
C3 C4 1.392(12)
C3 H3A 0.9500
C4 C5 1.373(12)
C4 H4A 0.9500
C5 C6 1.400(12)
C5 H5A 0.9500
C6 C7 1.370(11)
C6 H6A 0.9500
C7 H7A 0.9500
C8 C13 1.384(12)
C8 C9 1.387(12)
C9 C10 1.374(12)
C9 H9A 0.9500
C10 C11 1.387(13)
C10 H10A 0.9500
C11 C12 1.369(13)
C11 H11A 0.9500
C12 C13 1.396(12)
C12 H12A 0.9500
C13 H13A 0.9500
N1 C14 1.408(11)
C14 C19 1.421(12)
C14 C15 1.423(12)
C15 C16 1.379(12)
C15 C20 1.494(12)
C16 C17 1.390(13)
C16 H16A 0.9500
C17 C18 1.387(12)
C17 C21 1.506(12)
C18 C19 1.398(12)
C18 H18A 0.9500
C19 C22 1.512(12)
C20 H20A 0.9800
C20 H20B 0.9800
C20 H20C 0.9800
C21 H21A 0.9800
C21 H21B 0.9800
C21 H21C 0.9800
C22 H22A 0.9800
C22 H22B 0.9800
C22 H22C 0.9800
P2 N2 1.638(7)
P2 C29 1.829(7)
P2 C23 1.839(8)
C23 C24 1.379(11)
C23 C28 1.395(12)
C24 C25 1.387(11)
C24 H24A 0.9500
C25 C26 1.378(12)
C25 H25A 0.9500
C26 C27 1.368(12)
C26 H26A 0.9500
C27 C28 1.412(12)
C27 H27A 0.9500
C28 H28A 0.9500
C29 C34 1.382(10)
C29 C30 1.411(10)
C30 C31 1.388(11)
C30 H30A 0.9500
C31 C32 1.396(12)
C31 H31A 0.9500
C32 C33 1.385(12)
C32 H32A 0.9500
C33 C34 1.371(11)
C33 H33A 0.9500
C34 H34A 0.9500
N2 C35 1.424(11)
C35 C36 1.390(13)
C35 C40 1.423(12)
C36 C37 1.394(13)
C36 C42 1.516(12)
C37 C38 1.399(13)
C37 H37A 0.9500
C38 C39 1.366(15)
C38 C41 1.503(14)
C39 C40 1.387(13)
C39 H39A 0.9500
C40 C43 1.489(14)
C41 H41A 0.9800
C41 H41B 0.9800
C41 H41C 0.9800
C42 H42A 0.9800
C42 H42B 0.9800
C42 H42C 0.9800
C43 H43A 0.9800
C43 H43B 0.9800
C43 H43C 0.9800
O1 C47 1.456(10)
O1 C44 1.471(12)
C44 C45 1.513(8)
C44 H44A 0.9900
C44 H44B 0.9900
C45 C46 1.490(8)
C45 H45A 0.9900
C45 H45B 0.9900
C46 C47 1.515(8)
C46 H46A 0.9900
C46 H46B 0.9900
C47 H47A 0.9900
C47 H47B 0.9900
O2 C51 1.440(11)
O2 C48 1.474(11)
C48 C49 1.490(14)
C48 H48A 0.9900
C48 H48B 0.9900
C49 C50 1.495(14)
C49 H49A 0.9900
C49 H49B 0.9900
C50 C51 1.509(13)
C50 H50A 0.9900
C50 H50B 0.9900
C51 H51A 0.9900
C51 H51B 0.9900
O3 C55 1.442(10)
O3 C52 1.452(10)
C52 C53 1.495(12)
C52 H52A 0.9900
C52 H52B 0.9900
C53 C54 1.538(13)
C53 H53A 0.9900
C53 H53B 0.9900
C54 C55 1.471(13)
C54 H54A 0.9900
C54 H54B 0.9900
C55 H55A 0.9900
C55 H55B 0.9900
